data_4117988
loop_
_publ_author_name
'Conor S. Smith'
'Kent R. Mann'

_publ_section_title
;
 Exceptionally Long-Lived Luminescence from [Cu(I)(isocyanide)2(phen)]+
 Complexes in Nanoporous Crystals Enables Remarkable Oxygen Gas Sensing
;
_journal_name_full 'Journal of the American Chemical Society'
_journal_page_first 8786
_journal_page_last 8789
_journal_paper_doi 10.1021/ja302807s
_journal_volume 134
_journal_year 2012
_chemical_formula_moiety 'C32 H12 B F24, C29 H33 Cu N3'
_chemical_formula_sum 'C61 H45 B Cu F24 N3'
_chemical_formula_weight 1350.35
_chemical_name_systematic
; 
 ? 
;
_space_group_IT_number 14
_symmetry_cell_setting monoclinic
_symmetry_space_group_name_Hall '-P 2yn'
_symmetry_space_group_name_H-M 'P 1 21/n 1'
_atom_sites_solution_hydrogens geom
_atom_sites_solution_primary direct
_atom_sites_solution_secondary difmap
_audit_creation_method SHELXL-97
_cell_angle_alpha 90.00
_cell_angle_beta 106.880(2)
_cell_angle_gamma 90.00
_cell_formula_units_Z 8
_cell_length_a 24.361(2)
_cell_length_b 20.0178(19)
_cell_length_c 25.469(2)
_cell_measurement_reflns_used 4044
_cell_measurement_temperature 123(2)
_cell_measurement_theta_max 21.00
_cell_measurement_theta_min 2.20
_cell_volume 11884.9(18)
_computing_cell_refinement 'SAINT, Bruker'
_computing_data_collection 'SMART, Bruker'
_computing_data_reduction 'SAINT, Bruker'
_computing_molecular_graphics 'SHELXTL, Bruker'
_computing_publication_material 'Bruker SHELXTL'
_computing_structure_refinement 'SHELXL-97 (Sheldrick, 1997)'
_computing_structure_solution 'SHELXS-97 (Sheldrick, 1990)'
_diffrn_ambient_temperature 123(2)
_diffrn_measured_fraction_theta_full 0.998
_diffrn_measured_fraction_theta_max 0.998
_diffrn_measurement_device_type 'Bruker SMART Platform CCD'
_diffrn_measurement_method 'area detector, omega scans per phi'
_diffrn_radiation_monochromator graphite
_diffrn_radiation_source 'normal-focus sealed tube'
_diffrn_radiation_type MoK\a
_diffrn_radiation_wavelength 0.71073
_diffrn_reflns_av_R_equivalents 0.0727
_diffrn_reflns_av_sigmaI/netI 0.0649
_diffrn_reflns_limit_h_max 28
_diffrn_reflns_limit_h_min -28
_diffrn_reflns_limit_k_max 23
_diffrn_reflns_limit_k_min -23
_diffrn_reflns_limit_l_max 30
_diffrn_reflns_limit_l_min -30
_diffrn_reflns_number 95106
_diffrn_reflns_theta_full 25.05
_diffrn_reflns_theta_max 25.05
_diffrn_reflns_theta_min 1.02
_exptl_absorpt_coefficient_mu 0.485
_exptl_absorpt_correction_T_max 1.00000
_exptl_absorpt_correction_T_min 0.875308
_exptl_absorpt_correction_type multi-scan
_exptl_absorpt_process_details 'SADABS, R. Blessing, 1995'
_exptl_crystal_colour colorless
_exptl_crystal_density_diffrn 1.509
_exptl_crystal_description block
_exptl_crystal_F_000 5456
_exptl_crystal_size_max 0.45
_exptl_crystal_size_mid 0.4
_exptl_crystal_size_min 0.2
_refine_diff_density_max 0.670
_refine_diff_density_min -0.528
_refine_diff_density_rms 0.072
_refine_ls_extinction_method none
_refine_ls_goodness_of_fit_ref 1.038
_refine_ls_hydrogen_treatment constr
_refine_ls_matrix_type full
_refine_ls_number_parameters 1687
_refine_ls_number_reflns 21023
_refine_ls_number_restraints 0
_refine_ls_restrained_S_all 1.038
_refine_ls_R_factor_all 0.1036
_refine_ls_R_factor_gt 0.0472
_refine_ls_shift/su_max 0.001
_refine_ls_shift/su_mean 0.000
_refine_ls_structure_factor_coef Fsqd
_refine_ls_weighting_details 'calc w=1/[\s^2^(Fo^2^)+(0.0179P)^2^+26.7619P] where P=(Fo^2^+2Fc^2^)/3'
_refine_ls_weighting_scheme calc
_refine_ls_wR_factor_gt 0.0903
_refine_ls_wR_factor_ref 0.1161
_reflns_number_gt 13120
_reflns_number_total 21023
_reflns_threshold_expression >2sigma(I)
_cod_data_source_file ja302807s_si_003_2.cif
_cod_data_source_block 10004a
_cod_original_cell_volume 11885.1(19)
_cod_database_code 4117988

loop_
_symmetry_equiv_pos_as_xyz
'x, y, z'
'-x+1/2, y+1/2, -z+1/2'
'-x, -y, -z'
'x-1/2, -y-1/2, z-1/2'

loop_
_atom_site_label
_atom_site_type_symbol
_atom_site_fract_x
_atom_site_fract_y
_atom_site_fract_z
_atom_site_U_iso_or_equiv
_atom_site_adp_type
_atom_site_occupancy
_atom_site_symmetry_multiplicity
_atom_site_calc_flag
_atom_site_refinement_flags
Cu1 Cu 0.010152(18) 0.65375(2) 0.069269(18) 0.02138(11) Uani 1 1 d .
Cu2 Cu 0.96834(2) 0.49760(2) 0.587470(19) 0.02636(12) Uani 1 1 d .
N1 N 0.06706(12) 0.62007(14) 0.03122(11) 0.0182(6) Uani 1 1 d .
N2 N 0.01523(12) 0.74090(14) 0.03084(12) 0.0196(7) Uani 1 1 d .
N3 N -0.07868(13) 0.58817(14) 0.11102(13) 0.0269(7) Uani 1 1 d .
N4 N 1.02300(13) 0.41971(15) 0.58702(12) 0.0254(7) Uani 1 1 d .
N5 N 0.91090(14) 0.42397(16) 0.58979(12) 0.0285(8) Uani 1 1 d .
N6 N 0.96530(14) 0.64682(17) 0.57391(13) 0.0321(8) Uani 1 1 d .
C1 C 0.09756(14) 0.56363(17) 0.03561(14) 0.0200(8) Uani 1 1 d .
C2 C 0.12694(16) 0.54879(18) -0.00306(16) 0.0280(9) Uani 1 1 d .
H2A H 0.1482 0.5096 0.0005 0.034 Uiso 1 1 calc R
C3 C 0.12470(16) 0.59101(18) -0.04565(16) 0.0280(9) Uani 1 1 d .
H3A H 0.1437 0.5801 -0.0713 0.034 Uiso 1 1 calc R
C4 C 0.09384(15) 0.65063(18) -0.05078(14) 0.0230(8) Uani 1 1 d .
C5 C 0.06628(14) 0.66360(17) -0.01026(14) 0.0199(8) Uani 1 1 d .
C6 C 0.09022(16) 0.69817(19) -0.09356(15) 0.0280(9) Uani 1 1 d .
H6A H 0.1077 0.6888 -0.1207 0.034 Uiso 1 1 calc R
C7 C 0.06198(17) 0.7563(2) -0.09514(15) 0.0303(9) Uani 1 1 d .
H7A H 0.0595 0.7860 -0.1238 0.036 Uiso 1 1 calc R
C8 C 0.03596(15) 0.77293(18) -0.05354(15) 0.0236(8) Uani 1 1 d .
C9 C 0.03728(15) 0.72717(17) -0.01131(14) 0.0200(8) Uani 1 1 d .
C10 C 0.00960(16) 0.83461(19) -0.05046(16) 0.0311(10) Uani 1 1 d .
H10A H 0.0060 0.8661 -0.0781 0.037 Uiso 1 1 calc R
C11 C -0.01062(16) 0.84840(19) -0.00744(16) 0.0293(9) Uani 1 1 d .
H11A H -0.0272 0.8898 -0.0056 0.035 Uiso 1 1 calc R
C12 C -0.00709(14) 0.80140(17) 0.03454(14) 0.0200(8) Uani 1 1 d .
C13 C 0.09874(15) 0.51622(17) 0.08326(15) 0.0234(8) Uani 1 1 d .
C14 C 0.14652(17) 0.46402(19) 0.09134(17) 0.0345(10) Uani 1 1 d .
H14A H 0.1385 0.4354 0.0598 0.052 Uiso 1 1 calc R
H14B H 0.1484 0.4378 0.1234 0.052 Uiso 1 1 calc R
H14C H 0.1826 0.4862 0.0959 0.052 Uiso 1 1 calc R
C15 C 0.04139(16) 0.47865(18) 0.07121(16) 0.0286(9) Uani 1 1 d .
H15A H 0.0361 0.4518 0.0389 0.043 Uiso 1 1 calc R
H15B H 0.0106 0.5103 0.0655 0.043 Uiso 1 1 calc R
H15C H 0.0417 0.4504 0.1018 0.043 Uiso 1 1 calc R
C16 C 0.11033(17) 0.55557(19) 0.13717(15) 0.0291(9) Uani 1 1 d .
H16A H 0.1457 0.5798 0.1436 0.044 Uiso 1 1 calc R
H16B H 0.1130 0.5251 0.1669 0.044 Uiso 1 1 calc R
H16C H 0.0795 0.5864 0.1347 0.044 Uiso 1 1 calc R
C17 C -0.02608(15) 0.81778(17) 0.08510(15) 0.0230(8) Uani 1 1 d .
C18 C -0.03338(18) 0.89348(18) 0.09131(17) 0.0347(10) Uani 1 1 d .
H18A H 0.0017 0.9159 0.0920 0.052 Uiso 1 1 calc R
H18B H -0.0425 0.9022 0.1249 0.052 Uiso 1 1 calc R
H18C H -0.0638 0.9096 0.0609 0.052 Uiso 1 1 calc R
C19 C 0.01938(16) 0.79344(19) 0.13679(15) 0.0306(9) Uani 1 1 d .
H19A H 0.0554 0.8147 0.1392 0.046 Uiso 1 1 calc R
H19B H 0.0236 0.7459 0.1349 0.046 Uiso 1 1 calc R
H19C H 0.0076 0.8045 0.1686 0.046 Uiso 1 1 calc R
C20 C -0.08426(16) 0.7853(2) 0.08081(16) 0.0316(10) Uani 1 1 d .
H20A H -0.0823 0.7383 0.0739 0.047 Uiso 1 1 calc R
H20B H -0.1133 0.8055 0.0512 0.047 Uiso 1 1 calc R
H20C H -0.0936 0.7918 0.1146 0.047 Uiso 1 1 calc R
C21 C -0.04309(16) 0.61431(18) 0.09670(16) 0.0271(9) Uani 1 1 d .
C22 C -0.12299(16) 0.55522(17) 0.12576(16) 0.0252(9) Uani 1 1 d .
C23 C -0.17912(16) 0.56765(18) 0.09339(15) 0.0267(9) Uani 1 1 d .
C24 C -0.22217(17) 0.5332(2) 0.10739(17) 0.0329(10) Uani 1 1 d .
H24A H -0.2602 0.5393 0.0870 0.040 Uiso 1 1 calc R
C25 C -0.20876(18) 0.4900(2) 0.15134(17) 0.0375(11) Uani 1 1 d .
H25A H -0.2382 0.4671 0.1600 0.045 Uiso 1 1 calc R
C26 C -0.15306(17) 0.47959(19) 0.18288(17) 0.0325(10) Uani 1 1 d .
H26A H -0.1456 0.4504 0.2125 0.039 Uiso 1 1 calc R
C27 C -0.10799(17) 0.51230(18) 0.17082(16) 0.0294(9) Uani 1 1 d .
C28 C -0.19134(18) 0.61644(19) 0.04656(16) 0.0342(10) Uani 1 1 d .
H28A H -0.1756 0.6593 0.0599 0.051 Uiso 1 1 calc R
H28B H -0.2321 0.6204 0.0305 0.051 Uiso 1 1 calc R
H28C H -0.1742 0.6008 0.0194 0.051 Uiso 1 1 calc R
C29 C -0.04649(17) 0.5031(2) 0.20389(18) 0.0401(11) Uani 1 1 d .
H29A H -0.0281 0.5459 0.2114 0.060 Uiso 1 1 calc R
H29B H -0.0271 0.4763 0.1836 0.060 Uiso 1 1 calc R
H29C H -0.0449 0.4812 0.2378 0.060 Uiso 1 1 calc R
C30 C 1.07881(16) 0.41724(19) 0.58891(15) 0.0263(9) Uani 1 1 d .
C31 C 1.10459(18) 0.3559(2) 0.58270(17) 0.0358(10) Uani 1 1 d .
H31A H 1.1430 0.3548 0.5836 0.043 Uiso 1 1 calc R
C32 C 1.07359(18) 0.2980(2) 0.57535(16) 0.0362(10) Uani 1 1 d .
H32A H 1.0910 0.2579 0.5710 0.043 Uiso 1 1 calc R
C33 C 1.01644(18) 0.29849(19) 0.57435(16) 0.0315(10) Uani 1 1 d .
C34 C 0.99219(17) 0.36112(18) 0.58050(15) 0.0273(9) Uani 1 1 d .
C35 C 0.98284(19) 0.2390(2) 0.56813(16) 0.0372(11) Uani 1 1 d .
H35A H 0.9994 0.1980 0.5647 0.045 Uiso 1 1 calc R
C36 C 0.9271(2) 0.2419(2) 0.56717(17) 0.0423(11) Uani 1 1 d .
H36A H 0.9054 0.2029 0.5623 0.051 Uiso 1 1 calc R
C37 C 0.93348(17) 0.36370(19) 0.58095(14) 0.0270(9) Uani 1 1 d .
C38 C 0.90130(18) 0.3040(2) 0.57357(16) 0.0354(10) Uani 1 1 d .
C39 C 0.84415(19) 0.3082(2) 0.57410(18) 0.0430(12) Uani 1 1 d .
H39A H 0.8210 0.2704 0.5675 0.052 Uiso 1 1 calc R
C40 C 0.8227(2) 0.3682(2) 0.58431(19) 0.0478(12) Uani 1 1 d .
H40A H 0.7848 0.3708 0.5852 0.057 Uiso 1 1 calc R
C41 C 0.85685(18) 0.4266(2) 0.59360(16) 0.0352(10) Uani 1 1 d .
C42 C 1.11282(16) 0.48261(18) 0.59689(15) 0.0264(9) Uani 1 1 d .
C43 C 1.17659(17) 0.4703(2) 0.60377(18) 0.0389(11) Uani 1 1 d .
H43A H 1.1809 0.4494 0.5713 0.058 Uiso 1 1 calc R
H43B H 1.1920 0.4415 0.6347 0.058 Uiso 1 1 calc R
H43C H 1.1968 0.5121 0.6096 0.058 Uiso 1 1 calc R
C44 C 1.10847(17) 0.51879(19) 0.64836(15) 0.0328(10) Uani 1 1 d .
H44A H 1.1282 0.5608 0.6517 0.049 Uiso 1 1 calc R
H44B H 1.1257 0.4918 0.6801 0.049 Uiso 1 1 calc R
H44C H 1.0688 0.5264 0.6457 0.049 Uiso 1 1 calc R
C45 C 1.09004(17) 0.5261(2) 0.54574(15) 0.0325(10) Uani 1 1 d .
H45A H 1.0939 0.5024 0.5142 0.049 Uiso 1 1 calc R
H45B H 1.1116 0.5668 0.5501 0.049 Uiso 1 1 calc R
H45C H 1.0503 0.5361 0.5408 0.049 Uiso 1 1 calc R
C46 C 0.83292(18) 0.4931(2) 0.60727(18) 0.0393(11) Uani 1 1 d .
C47 C 0.7765(2) 0.4836(3) 0.6220(2) 0.0597(15) Uani 1 1 d .
H47A H 0.7827 0.4537 0.6526 0.090 Uiso 1 1 calc R
H47B H 0.7479 0.4652 0.5911 0.090 Uiso 1 1 calc R
H47C H 0.7636 0.5260 0.6315 0.090 Uiso 1 1 calc R
C48 C 0.82049(19) 0.5380(2) 0.55684(19) 0.0479(12) Uani 1 1 d .
H48A H 0.8558 0.5493 0.5495 0.072 Uiso 1 1 calc R
H48B H 0.8019 0.5781 0.5635 0.072 Uiso 1 1 calc R
H48C H 0.7959 0.5150 0.5258 0.072 Uiso 1 1 calc R
C49 C 0.87547(19) 0.5251(2) 0.65703(18) 0.0441(12) Uani 1 1 d .
H49A H 0.9118 0.5305 0.6500 0.066 Uiso 1 1 calc R
H49B H 0.8800 0.4970 0.6885 0.066 Uiso 1 1 calc R
H49C H 0.8613 0.5680 0.6639 0.066 Uiso 1 1 calc R
C50 C 0.96674(17) 0.5893(2) 0.57868(17) 0.0332(10) Uani 1 1 d .
C51 C 0.96527(17) 0.71720(19) 0.56965(16) 0.0307(10) Uani 1 1 d .
C52 C 1.01554(18) 0.7481(2) 0.56786(16) 0.0317(10) Uani 1 1 d .
C53 C 1.0152(2) 0.8172(2) 0.56420(17) 0.0416(11) Uani 1 1 d .
H53A H 1.0483 0.8396 0.5632 0.050 Uiso 1 1 calc R
C54 C 0.9666(2) 0.8529(2) 0.56203(19) 0.0557(14) Uani 1 1 d .
H54A H 0.9669 0.8992 0.5596 0.067 Uiso 1 1 calc R
C55 C 0.9176(2) 0.8203(3) 0.5635(2) 0.0614(15) Uani 1 1 d .
H55A H 0.8849 0.8451 0.5619 0.074 Uiso 1 1 calc R
C56 C 0.91552(19) 0.7516(2) 0.5672(2) 0.0470(12) Uani 1 1 d .
C57 C 1.06816(17) 0.7075(2) 0.56921(17) 0.0388(11) Uani 1 1 d .
H57A H 1.0579 0.6725 0.5424 0.058 Uiso 1 1 calc R
H57B H 1.0836 0.6884 0.6050 0.058 Uiso 1 1 calc R
H57C H 1.0964 0.7360 0.5611 0.058 Uiso 1 1 calc R
C58 C 0.8617(2) 0.7147(3) 0.5698(3) 0.0793(19) Uani 1 1 d .
H58A H 0.8512 0.6824 0.5408 0.119 Uiso 1 1 calc R
H58B H 0.8310 0.7461 0.5658 0.119 Uiso 1 1 calc R
H58C H 0.8691 0.6924 0.6046 0.119 Uiso 1 1 calc R
C59 C 0.22000(14) 0.84487(16) 0.71031(14) 0.0170(7) Uani 1 1 d .
C60 C 0.20553(15) 0.80846(17) 0.66155(14) 0.0204(8) Uani 1 1 d .
H60A H 0.1670 0.8022 0.6429 0.024 Uiso 1 1 calc R
C61 C 0.24690(15) 0.78103(17) 0.63970(14) 0.0205(8) Uani 1 1 d .
C62 C 0.30469(15) 0.78879(17) 0.66648(15) 0.0221(8) Uani 1 1 d .
H62A H 0.3324 0.7700 0.6524 0.027 Uiso 1 1 calc R
C63 C 0.32034(15) 0.82532(16) 0.71485(14) 0.0195(8) Uani 1 1 d .
C64 C 0.27891(14) 0.85272(16) 0.73572(14) 0.0193(8) Uani 1 1 d .
H64A H 0.2907 0.8774 0.7680 0.023 Uiso 1 1 calc R
C65 C 0.22839(17) 0.7417(2) 0.58780(16) 0.0309(9) Uani 1 1 d .
F1 F 0.27170(10) 0.72194(13) 0.56943(10) 0.0481(7) Uani 1 1 d .
F2 F 0.19223(10) 0.77632(12) 0.54670(9) 0.0399(6) Uani 1 1 d .
F3 F 0.19915(10) 0.68583(11) 0.59286(9) 0.0373(6) Uani 1 1 d .
C66 C 0.38224(16) 0.83014(19) 0.74671(16) 0.0267(9) Uani 1 1 d .
F4 F 0.39640(9) 0.88852(11) 0.77306(10) 0.0430(6) Uani 1 1 d .
F5 F 0.39757(9) 0.78295(12) 0.78563(9) 0.0414(6) Uani 1 1 d .
F6 F 0.41771(9) 0.82273(12) 0.71553(9) 0.0392(6) Uani 1 1 d .
C67 C 0.19143(14) 0.87421(16) 0.80300(14) 0.0182(8) Uani 1 1 d .
C68 C 0.21859(15) 0.81653(18) 0.82944(15) 0.0234(8) Uani 1 1 d .
H68A H 0.2333 0.7860 0.8095 0.028 Uiso 1 1 calc R
C69 C 0.22431(15) 0.80342(18) 0.88427(15) 0.0255(9) Uani 1 1 d .
C70 C 0.20538(16) 0.84850(19) 0.91636(15) 0.0285(9) Uani 1 1 d .
H70A H 0.2100 0.8403 0.9533 0.034 Uiso 1 1 calc R
C71 C 0.17928(16) 0.90638(18) 0.89131(15) 0.0252(9) Uani 1 1 d .
C72 C 0.17170(15) 0.91812(18) 0.83619(14) 0.0218(8) Uani 1 1 d .
H72A H 0.1527 0.9568 0.8205 0.026 Uiso 1 1 calc R
C73 C 0.25089(19) 0.7385(2) 0.90841(18) 0.0359(10) Uani 1 1 d .
F7 F 0.22665(14) 0.68502(13) 0.87663(15) 0.0564(10) Uani 0.875(4) 1 d P
F8 F 0.2441(2) 0.72469(18) 0.95693(14) 0.0669(13) Uani 0.875(4) 1 d P
F9 F 0.30578(13) 0.73341(17) 0.9117(2) 0.0672(14) Uani 0.875(4) 1 d P
F7' F 0.2934(11) 0.7570(10) 0.9607(10) 0.0564(10) Uani 0.125(4) 1 d P
F8' F 0.2853(17) 0.7160(15) 0.8874(11) 0.0669(13) Uani 0.125(4) 1 d P
F9' F 0.2246(10) 0.7001(13) 0.9212(18) 0.0672(14) Uani 0.125(4) 1 d P
C74 C 0.15581(19) 0.9555(2) 0.92389(17) 0.0356(10) Uani 1 1 d .
F10 F 0.16350(17) 1.01782(13) 0.91192(14) 0.0894(12) Uani 1 1 d .
F11 F 0.10061(13) 0.94882(18) 0.91623(15) 0.0954(13) Uani 1 1 d .
F12 F 0.17946(13) 0.95037(15) 0.97757(11) 0.0713(9) Uani 1 1 d .
C75 C 0.16961(14) 0.95892(17) 0.71407(14) 0.0188(8) Uani 1 1 d .
C76 C 0.13828(15) 0.97352(18) 0.65967(15) 0.0235(8) Uani 1 1 d .
H76A H 0.1192 0.9389 0.6374 0.028 Uiso 1 1 calc R
C77 C 0.13463(16) 1.03731(18) 0.63788(15) 0.0247(9) Uani 1 1 d .
C78 C 0.16221(15) 1.09003(18) 0.66997(16) 0.0257(9) Uani 1 1 d .
H78A H 0.1591 1.1332 0.6560 0.031 Uiso 1 1 calc R
C79 C 0.19444(15) 1.07700(17) 0.72314(15) 0.0208(8) Uani 1 1 d .
C80 C 0.19802(14) 1.01275(16) 0.74446(14) 0.0197(8) Uani 1 1 d .
H80A H 0.2203 1.0055 0.7804 0.024 Uiso 1 1 calc R
C81 C 0.1021(2) 1.0493(2) 0.57931(18) 0.0421(11) Uani 1 1 d .
F13 F 0.1322(2) 1.0388(5) 0.54647(15) 0.111(2) Uani 0.835(4) 1 d P
F14 F 0.0825(3) 1.11215(19) 0.57015(14) 0.0696(13) Uani 0.835(4) 1 d P
F15 F 0.0549(3) 1.0124(3) 0.56313(17) 0.0902(19) Uani 0.835(4) 1 d P
F13' F 0.0510(15) 1.063(3) 0.5671(9) 0.111(2) Uani 0.165(4) 1 d P
F14' F 0.0982(15) 0.9956(10) 0.5473(9) 0.0696(13) Uani 0.165(4) 1 d P
F15' F 0.1240(15) 1.0887(16) 0.5531(11) 0.0902(19) Uani 0.165(4) 1 d P
C82 C 0.22607(19) 1.13203(19) 0.75867(18) 0.0373(11) Uani 1 1 d .
F16 F 0.21471(12) 1.19220(11) 0.73709(11) 0.0524(7) Uani 1 1 d .
F17 F 0.28237(12) 1.12505(14) 0.77045(17) 0.0965(13) Uani 1 1 d .
F18 F 0.21496(17) 1.13483(14) 0.80640(11) 0.0866(12) Uani 1 1 d .
C83 C 0.10957(14) 0.84732(17) 0.71938(14) 0.0194(8) Uani 1 1 d .
C84 C 0.05973(15) 0.88430(19) 0.71435(15) 0.0265(9) Uani 1 1 d .
H84A H 0.0618 0.9306 0.7132 0.032 Uiso 1 1 calc R
C85 C 0.00729(16) 0.85478(19) 0.71098(17) 0.0325(10) Uani 1 1 d .
C86 C 0.00257(16) 0.7863(2) 0.71277(16) 0.0309(10) Uani 1 1 d .
H86A H -0.0325 0.7662 0.7104 0.037 Uiso 1 1 calc R
C87 C 0.05121(15) 0.74797(17) 0.71809(14) 0.0214(8) Uani 1 1 d .
C88 C 0.10327(15) 0.77796(17) 0.72086(14) 0.0202(8) Uani 1 1 d .
H88A H 0.1351 0.7510 0.7238 0.024 Uiso 1 1 calc R
C89 C -0.04387(19) 0.8980(2) 0.7083(2) 0.0513(14) Uani 1 1 d .
F19 F -0.05279(11) 0.94417(14) 0.66955(13) 0.0670(9) Uani 1 1 d .
F20 F -0.03870(14) 0.93103(19) 0.75422(15) 0.0935(12) Uani 1 1 d .
F21 F -0.09212(12) 0.86291(15) 0.6971(2) 0.1235(18) Uani 1 1 d .
C90 C 0.04815(17) 0.67445(19) 0.72525(16) 0.0283(9) Uani 1 1 d .
F22 F -0.00321(10) 0.64816(11) 0.70073(10) 0.0480(7) Uani 1 1 d .
F23 F 0.05948(12) 0.65742(11) 0.77813(9) 0.0484(7) Uani 1 1 d .
F24 F 0.08553(11) 0.64098(11) 0.70628(12) 0.0528(7) Uani 1 1 d .
C91 C 0.80250(14) 0.03649(17) 0.70411(14) 0.0173(8) Uani 1 1 d .
C92 C 0.78626(14) -0.02006(17) 0.72817(15) 0.0205(8) Uani 1 1 d .
H92A H 0.7810 -0.0163 0.7628 0.025 Uiso 1 1 calc R
C93 C 0.77772(15) -0.08194(17) 0.70200(15) 0.0238(9) Uani 1 1 d .
C94 C 0.78235(15) -0.08891(17) 0.64924(15) 0.0248(9) Uani 1 1 d .
H94A H 0.7762 -0.1300 0.6314 0.030 Uiso 1 1 calc R
C95 C 0.79635(15) -0.03320(18) 0.62393(14) 0.0215(8) Uani 1 1 d .
C96 C 0.80696(14) 0.02770(17) 0.65127(14) 0.0202(8) Uani 1 1 d .
H96A H 0.8175 0.0640 0.6335 0.024 Uiso 1 1 calc R
C97 C 0.76514(18) -0.1420(2) 0.73117(17) 0.0342(10) Uani 1 1 d .
F25 F 0.7700(4) -0.1332(2) 0.78331(16) 0.095(2) Uani 0.795(6) 1 d P
F26 F 0.7967(2) -0.1941(2) 0.7279(3) 0.0781(16) Uani 0.795(6) 1 d P
F27 F 0.71166(16) -0.1656(2) 0.7098(2) 0.0625(14) Uani 0.795(6) 1 d P
F25' F 0.7667(16) -0.1954(11) 0.7066(7) 0.095(2) Uani 0.205(6) 1 d P
F26' F 0.7217(10) -0.1349(9) 0.7458(14) 0.0781(16) Uani 0.205(6) 1 d P
F27' F 0.8080(7) -0.1490(9) 0.7765(9) 0.0625(14) Uani 0.205(6) 1 d P
C98 C 0.80099(17) -0.0374(2) 0.56690(16) 0.0307(10) Uani 1 1 d .
F28 F 0.78507(12) -0.09598(12) 0.54274(10) 0.0529(7) Uani 1 1 d .
F29 F 0.85425(10) -0.02590(13) 0.56444(9) 0.0457(6) Uani 1 1 d .
F30 F 0.76773(11) 0.00848(13) 0.53347(9) 0.0502(7) Uani 1 1 d .
C99 C 0.75034(14) 0.14961(16) 0.70489(14) 0.0178(8) Uani 1 1 d .
C100 C 0.74016(15) 0.18478(16) 0.65549(14) 0.0194(8) Uani 1 1 d .
H10B H 0.7700 0.1897 0.6399 0.023 Uiso 1 1 calc R
C101 C 0.68721(15) 0.21258(17) 0.62894(14) 0.0228(8) Uani 1 1 d .
C102 C 0.64187(15) 0.20734(17) 0.65139(14) 0.0219(8) Uani 1 1 d .
H10E H 0.6065 0.2266 0.6341 0.026 Uiso 1 1 calc R
C103 C 0.65046(15) 0.17298(17) 0.69980(14) 0.0214(8) Uani 1 1 d .
C104 C 0.70350(14) 0.14419(17) 0.72556(14) 0.0195(8) Uani 1 1 d .
H10D H 0.7078 0.1204 0.7579 0.023 Uiso 1 1 calc R
C105 C 0.67706(18) 0.2482(2) 0.57554(19) 0.0405(11) Uani 1 1 d .
F31 F 0.7160(2) 0.2341(4) 0.5495(3) 0.0493(10) Uani 0.849(9) 1 d P
F32 F 0.6750(3) 0.31199(19) 0.5778(2) 0.086(2) Uani 0.849(9) 1 d P
F33 F 0.62741(14) 0.2274(3) 0.53888(17) 0.072(2) Uani 0.849(9) 1 d P
F31' F 0.6269(9) 0.2736(16) 0.5583(9) 0.0493(10) Uani 0.151(9) 1 d P
F32' F 0.706(2) 0.230(2) 0.545(2) 0.086(2) Uani 0.151(9) 1 d P
F33' F 0.7026(10) 0.3175(16) 0.5974(10) 0.072(2) Uani 0.151(9) 1 d P
C106 C 0.60229(17) 0.1648(2) 0.72458(17) 0.0354(10) Uani 1 1 d .
F34 F 0.55675(10) 0.20231(16) 0.69991(11) 0.0650(9) Uani 1 1 d .
F35 F 0.58392(11) 0.10137(13) 0.72218(11) 0.0533(7) Uani 1 1 d .
F36 F 0.61731(10) 0.18134(12) 0.77761(9) 0.0426(6) Uani 1 1 d .
C107 C 0.86631(14) 0.15049(17) 0.72215(13) 0.0178(8) Uani 1 1 d .
C108 C 0.87063(15) 0.22054(17) 0.72661(14) 0.0196(8) Uani 1 1 d .
H10C H 0.8402 0.2446 0.7323 0.024 Uiso 1 1 calc R
C109 C 0.91873(15) 0.25472(17) 0.72277(14) 0.0199(8) Uani 1 1 d .
C110 C 0.96478(16) 0.22117(18) 0.71371(15) 0.0254(9) Uani 1 1 d .
H11E H 0.9968 0.2443 0.7106 0.030 Uiso 1 1 calc R
C111 C 0.96181(15) 0.15225(19) 0.70942(16) 0.0281(9) Uani 1 1 d .
C112 C 0.91371(15) 0.11805(18) 0.71423(15) 0.0230(8) Uani 1 1 d .
H11C H 0.9133 0.0717 0.7120 0.028 Uiso 1 1 calc R
C113 C 0.92290(16) 0.32874(18) 0.73154(15) 0.0263(9) Uani 1 1 d .
F37 F 0.95555(10) 0.35893(10) 0.70433(9) 0.0355(6) Uani 1 1 d .
F38 F 0.94701(11) 0.34476(11) 0.78446(9) 0.0442(6) Uani 1 1 d .
F39 F 0.87213(10) 0.35948(11) 0.71626(12) 0.0510(7) Uani 1 1 d .
C114 C 1.0104(2) 0.1139(2) 0.7000(3) 0.0517(14) Uani 1 1 d .
F40 F 1.0539(2) 0.1527(3) 0.6959(4) 0.104(3) Uani 0.824(5) 1 d P
F41 F 1.03056(17) 0.0679(2) 0.7368(2) 0.0739(15) Uani 0.824(5) 1 d P
F42 F 0.99447(17) 0.0814(2) 0.6507(2) 0.0787(14) Uani 0.824(5) 1 d P
F40' F 1.0105(11) 0.0564(11) 0.695(2) 0.104(3) Uani 0.176(5) 1 d P
F41' F 1.0406(16) 0.1461(18) 0.6791(18) 0.0739(15) Uani 0.176(5) 1 d P
F42' F 1.0588(9) 0.1228(11) 0.7508(9) 0.0787(14) Uani 0.176(5) 1 d P
C115 C 0.82664(14) 0.10810(16) 0.80006(14) 0.0178(8) Uani 1 1 d .
C116 C 0.81244(14) 0.16066(17) 0.82995(14) 0.0196(8) Uani 1 1 d .
H11B H 0.7912 0.1962 0.8109 0.024 Uiso 1 1 calc R
C117 C 0.82883(14) 0.16187(18) 0.88684(14) 0.0211(8) Uani 1 1 d .
C118 C 0.85926(15) 0.10911(18) 0.91704(15) 0.0233(8) Uani 1 1 d .
H11D H 0.8692 0.1090 0.9552 0.028 Uiso 1 1 calc R
C119 C 0.87432(15) 0.05655(18) 0.88849(15) 0.0231(9) Uani 1 1 d .
C120 C 0.85897(14) 0.05666(17) 0.83168(14) 0.0207(8) Uani 1 1 d .
H12A H 0.8706 0.0212 0.8138 0.025 Uiso 1 1 calc R
C121 C 0.81292(17) 0.2207(2) 0.91512(15) 0.0302(9) Uani 1 1 d .
F43 F 0.83805(11) 0.27736(11) 0.90584(10) 0.0479(7) Uani 1 1 d .
F44 F 0.75689(10) 0.23396(14) 0.89832(11) 0.0570(8) Uani 1 1 d .
F45 F 0.82837(12) 0.21518(12) 0.96973(9) 0.0512(7) Uani 1 1 d .
C122 C 0.90363(16) -0.0029(2) 0.91958(16) 0.0313(9) Uani 1 1 d .
F46 F 0.93579(11) 0.01168(12) 0.97030(10) 0.0517(7) Uani 1 1 d .
F47 F 0.86747(10) -0.04971(12) 0.92521(13) 0.0657(9) Uani 1 1 d .
F48 F 0.93932(12) -0.03226(13) 0.89572(11) 0.0566(8) Uani 1 1 d .
B1 B 0.17333(17) 0.8819(2) 0.73581(17) 0.0190(9) Uani 1 1 d .
B2 B 0.81143(17) 0.11089(19) 0.73297(16) 0.0176(9) Uani 1 1 d .

loop_
_atom_site_aniso_label
_atom_site_aniso_U_11
_atom_site_aniso_U_22
_atom_site_aniso_U_33
_atom_site_aniso_U_23
_atom_site_aniso_U_13
_atom_site_aniso_U_12
Cu1 0.0206(2) 0.0196(2) 0.0267(2) 0.0033(2) 0.01124(19) -0.00080(19)
Cu2 0.0274(3) 0.0242(2) 0.0269(3) -0.0011(2) 0.0070(2) 0.0031(2)
N1 0.0165(16) 0.0169(15) 0.0206(16) 0.0008(13) 0.0048(13) -0.0015(13)
N2 0.0139(15) 0.0201(16) 0.0246(17) 0.0008(13) 0.0051(13) -0.0007(13)
N3 0.0278(19) 0.0177(16) 0.041(2) -0.0003(15) 0.0195(16) -0.0001(14)
N4 0.0292(19) 0.0247(18) 0.0206(17) -0.0009(14) 0.0048(14) 0.0013(14)
N5 0.033(2) 0.0322(19) 0.0210(17) -0.0010(14) 0.0089(15) 0.0005(15)
N6 0.035(2) 0.028(2) 0.0316(19) 0.0012(16) 0.0072(16) 0.0036(16)
C1 0.0166(19) 0.0160(18) 0.026(2) -0.0041(16) 0.0046(16) -0.0041(15)
C2 0.032(2) 0.017(2) 0.038(2) -0.0044(18) 0.0151(19) 0.0018(17)
C3 0.031(2) 0.029(2) 0.030(2) -0.0088(18) 0.0186(19) -0.0011(18)
C4 0.024(2) 0.024(2) 0.022(2) -0.0040(16) 0.0091(16) -0.0051(17)
C5 0.0169(19) 0.0198(19) 0.0209(19) -0.0015(16) 0.0020(15) -0.0038(15)
C6 0.033(2) 0.034(2) 0.020(2) -0.0015(17) 0.0121(17) -0.0060(19)
C7 0.036(2) 0.032(2) 0.024(2) 0.0094(18) 0.0107(18) -0.0008(19)
C8 0.022(2) 0.027(2) 0.022(2) 0.0043(16) 0.0054(16) 0.0015(16)
C9 0.0167(19) 0.0214(19) 0.0203(19) 0.0009(16) 0.0032(15) -0.0022(15)
C10 0.032(2) 0.030(2) 0.031(2) 0.0143(18) 0.0089(19) 0.0030(18)
C11 0.027(2) 0.025(2) 0.035(2) 0.0062(18) 0.0077(18) 0.0085(17)
C12 0.0132(18) 0.0188(19) 0.027(2) 0.0036(16) 0.0040(15) 0.0014(15)
C13 0.019(2) 0.021(2) 0.028(2) 0.0010(16) 0.0053(16) 0.0029(15)
C14 0.029(2) 0.031(2) 0.044(3) 0.008(2) 0.012(2) 0.0093(19)
C15 0.032(2) 0.021(2) 0.032(2) 0.0056(17) 0.0063(18) -0.0025(17)
C16 0.033(2) 0.027(2) 0.023(2) 0.0014(17) 0.0015(18) 0.0016(18)
C17 0.020(2) 0.0220(19) 0.029(2) -0.0013(17) 0.0094(17) 0.0016(16)
C18 0.042(3) 0.022(2) 0.045(3) -0.0017(19) 0.021(2) 0.0037(19)
C19 0.032(2) 0.032(2) 0.026(2) -0.0046(18) 0.0056(18) 0.0036(18)
C20 0.025(2) 0.038(2) 0.034(2) -0.0048(19) 0.0127(18) -0.0026(18)
C21 0.026(2) 0.020(2) 0.040(2) 0.0015(18) 0.0163(19) 0.0035(17)
C22 0.030(2) 0.019(2) 0.036(2) -0.0072(17) 0.0253(19) -0.0079(17)
C23 0.033(2) 0.022(2) 0.030(2) -0.0077(17) 0.0162(19) -0.0044(17)
C24 0.028(2) 0.037(2) 0.039(3) -0.009(2) 0.018(2) -0.0067(19)
C25 0.037(3) 0.041(3) 0.043(3) -0.007(2) 0.026(2) -0.019(2)
C26 0.040(3) 0.027(2) 0.035(2) 0.0052(18) 0.018(2) -0.0084(19)
C27 0.035(2) 0.021(2) 0.036(2) -0.0027(18) 0.0172(19) -0.0023(17)
C28 0.040(3) 0.029(2) 0.036(2) -0.0046(19) 0.014(2) 0.0013(19)
C29 0.036(2) 0.029(2) 0.057(3) 0.009(2) 0.015(2) 0.000(2)
C30 0.024(2) 0.030(2) 0.022(2) 0.0002(17) 0.0020(17) 0.0072(17)
C31 0.030(2) 0.034(2) 0.040(3) -0.004(2) 0.0057(19) 0.007(2)
C32 0.037(3) 0.031(2) 0.037(3) -0.0038(19) 0.004(2) 0.013(2)
C33 0.040(3) 0.027(2) 0.024(2) -0.0030(18) 0.0051(19) 0.0014(19)
C34 0.034(2) 0.024(2) 0.020(2) -0.0016(16) 0.0027(17) 0.0020(18)
C35 0.051(3) 0.026(2) 0.034(2) -0.0034(19) 0.012(2) 0.001(2)
C36 0.058(3) 0.032(3) 0.034(3) -0.002(2) 0.009(2) -0.011(2)
C37 0.034(2) 0.030(2) 0.0162(19) -0.0036(16) 0.0060(17) -0.0008(18)
C38 0.041(3) 0.037(3) 0.029(2) -0.0059(19) 0.012(2) -0.008(2)
C39 0.046(3) 0.046(3) 0.042(3) -0.013(2) 0.021(2) -0.018(2)
C40 0.039(3) 0.059(3) 0.052(3) -0.013(2) 0.024(2) -0.015(2)
C41 0.034(3) 0.047(3) 0.027(2) 0.001(2) 0.0132(19) -0.003(2)
C42 0.023(2) 0.029(2) 0.026(2) -0.0015(17) 0.0047(17) 0.0028(17)
C43 0.031(2) 0.039(3) 0.045(3) 0.000(2) 0.009(2) 0.005(2)
C44 0.035(2) 0.033(2) 0.030(2) -0.0030(18) 0.0080(19) 0.0017(19)
C45 0.031(2) 0.035(2) 0.030(2) -0.0003(19) 0.0084(19) 0.0025(19)
C46 0.032(2) 0.045(3) 0.048(3) -0.001(2) 0.024(2) 0.000(2)
C47 0.046(3) 0.065(4) 0.082(4) -0.002(3) 0.041(3) -0.001(3)
C48 0.036(3) 0.054(3) 0.055(3) 0.003(2) 0.016(2) 0.006(2)
C49 0.052(3) 0.042(3) 0.045(3) -0.006(2) 0.026(2) 0.007(2)
C50 0.027(2) 0.038(3) 0.033(2) -0.002(2) 0.0070(19) 0.005(2)
C51 0.037(2) 0.024(2) 0.031(2) 0.0006(17) 0.0096(19) 0.0039(19)
C52 0.039(3) 0.030(2) 0.024(2) 0.0006(18) 0.0078(19) -0.0009(19)
C53 0.054(3) 0.029(2) 0.037(3) 0.001(2) 0.006(2) -0.004(2)
C54 0.082(4) 0.030(3) 0.053(3) 0.001(2) 0.017(3) 0.012(3)
C55 0.066(4) 0.043(3) 0.080(4) 0.008(3) 0.029(3) 0.024(3)
C56 0.040(3) 0.042(3) 0.061(3) 0.003(2) 0.019(2) 0.016(2)
C57 0.033(2) 0.041(3) 0.041(3) 0.001(2) 0.007(2) -0.002(2)
C58 0.050(4) 0.066(4) 0.136(6) 0.015(4) 0.049(4) 0.023(3)
C59 0.0178(18) 0.0125(17) 0.0212(19) 0.0029(15) 0.0064(15) 0.0001(15)
C60 0.0197(19) 0.0188(19) 0.024(2) 0.0019(16) 0.0077(16) -0.0008(15)
C61 0.026(2) 0.0163(18) 0.022(2) 0.0024(15) 0.0108(17) -0.0002(16)
C62 0.026(2) 0.0167(19) 0.028(2) 0.0037(16) 0.0158(17) 0.0036(16)
C63 0.0192(19) 0.0158(18) 0.025(2) 0.0035(15) 0.0082(16) -0.0005(15)
C64 0.023(2) 0.0133(18) 0.0222(19) 0.0009(15) 0.0083(16) -0.0019(15)
C65 0.028(2) 0.036(2) 0.032(2) -0.0040(19) 0.0140(19) 0.0031(19)
F1 0.0358(14) 0.0662(17) 0.0504(16) -0.0289(13) 0.0254(12) -0.0039(13)
F2 0.0487(15) 0.0467(15) 0.0219(12) -0.0045(11) 0.0063(11) -0.0023(12)
F3 0.0407(14) 0.0294(13) 0.0415(14) -0.0104(11) 0.0117(11) -0.0069(11)
C66 0.024(2) 0.029(2) 0.029(2) 0.0007(18) 0.0109(18) 0.0045(17)
F4 0.0227(13) 0.0398(14) 0.0613(17) -0.0168(12) 0.0039(12) -0.0043(11)
F5 0.0288(13) 0.0501(15) 0.0412(14) 0.0185(12) 0.0035(11) 0.0093(11)
F6 0.0196(12) 0.0557(16) 0.0453(15) 0.0005(12) 0.0144(11) 0.0027(11)
C67 0.0157(18) 0.0152(18) 0.024(2) -0.0016(15) 0.0059(15) -0.0030(15)
C68 0.023(2) 0.022(2) 0.027(2) -0.0009(17) 0.0101(17) 0.0006(16)
C69 0.023(2) 0.026(2) 0.027(2) 0.0078(17) 0.0062(17) 0.0029(17)
C70 0.029(2) 0.035(2) 0.024(2) 0.0038(18) 0.0099(17) -0.0008(19)
C71 0.023(2) 0.027(2) 0.029(2) -0.0026(17) 0.0145(17) -0.0014(17)
C72 0.022(2) 0.0204(19) 0.025(2) 0.0027(16) 0.0108(17) -0.0003(16)
C73 0.037(3) 0.039(3) 0.035(3) 0.009(2) 0.015(2) 0.003(2)
F7 0.073(2) 0.0233(16) 0.060(2) 0.0039(15) -0.0010(18) 0.0029(15)
F8 0.115(3) 0.054(2) 0.042(2) 0.0296(17) 0.039(2) 0.041(2)
F9 0.0239(19) 0.045(2) 0.129(4) 0.033(2) 0.0157(19) 0.0106(14)
F7' 0.073(2) 0.0233(16) 0.060(2) 0.0039(15) -0.0010(18) 0.0029(15)
F8' 0.115(3) 0.054(2) 0.042(2) 0.0296(17) 0.039(2) 0.041(2)
F9' 0.0239(19) 0.045(2) 0.129(4) 0.033(2) 0.0157(19) 0.0106(14)
C74 0.046(3) 0.035(3) 0.031(2) -0.0019(19) 0.020(2) 0.001(2)
F10 0.183(4) 0.0320(16) 0.094(2) -0.0043(16) 0.105(3) 0.0132(19)
F11 0.0442(19) 0.126(3) 0.127(3) -0.074(2) 0.0426(19) 0.0000(19)
F12 0.098(2) 0.084(2) 0.0327(16) -0.0129(15) 0.0201(16) 0.0321(18)
C75 0.0165(19) 0.0199(19) 0.023(2) 0.0015(16) 0.0102(16) 0.0028(15)
C76 0.021(2) 0.025(2) 0.025(2) -0.0023(17) 0.0084(17) -0.0007(16)
C77 0.025(2) 0.026(2) 0.027(2) 0.0058(17) 0.0119(17) 0.0055(17)
C78 0.026(2) 0.019(2) 0.039(2) 0.0077(17) 0.0186(19) 0.0101(17)
C79 0.021(2) 0.0168(19) 0.030(2) -0.0019(16) 0.0155(17) 0.0018(15)
C80 0.0193(19) 0.021(2) 0.0218(19) 0.0007(16) 0.0106(16) 0.0033(15)
C81 0.044(3) 0.044(3) 0.037(3) 0.012(2) 0.010(2) 0.007(2)
F13 0.104(4) 0.211(7) 0.028(2) 0.028(3) 0.035(2) 0.088(4)
F14 0.096(3) 0.051(2) 0.046(2) 0.0206(17) -0.005(2) 0.032(2)
F15 0.091(4) 0.090(3) 0.055(3) 0.031(2) -0.034(2) -0.036(3)
F13' 0.104(4) 0.211(7) 0.028(2) 0.028(3) 0.035(2) 0.088(4)
F14' 0.096(3) 0.051(2) 0.046(2) 0.0206(17) -0.005(2) 0.032(2)
F15' 0.091(4) 0.090(3) 0.055(3) 0.031(2) -0.034(2) -0.036(3)
C82 0.044(3) 0.021(2) 0.046(3) 0.000(2) 0.011(2) -0.0034(19)
F16 0.083(2) 0.0172(13) 0.0605(17) -0.0015(12) 0.0270(15) -0.0059(13)
F17 0.0398(18) 0.0458(18) 0.176(4) -0.045(2) -0.012(2) -0.0071(14)
F18 0.176(4) 0.0458(18) 0.0439(18) -0.0209(14) 0.041(2) -0.054(2)
C83 0.0189(19) 0.0201(19) 0.0187(19) -0.0001(15) 0.0044(15) 0.0003(16)
C84 0.023(2) 0.023(2) 0.034(2) 0.0009(17) 0.0077(18) -0.0004(17)
C85 0.024(2) 0.028(2) 0.047(3) 0.0049(19) 0.0132(19) 0.0045(18)
C86 0.018(2) 0.038(2) 0.036(2) 0.0033(19) 0.0078(18) -0.0058(18)
C87 0.023(2) 0.0200(19) 0.022(2) 0.0004(16) 0.0076(16) -0.0027(16)
C88 0.021(2) 0.0209(19) 0.0192(19) -0.0020(15) 0.0063(16) 0.0020(16)
C89 0.023(3) 0.040(3) 0.093(4) 0.009(3) 0.020(3) 0.004(2)
F19 0.0451(17) 0.0528(18) 0.097(2) 0.0178(17) 0.0111(16) 0.0249(14)
F20 0.080(2) 0.116(3) 0.099(3) 0.001(2) 0.049(2) 0.059(2)
F21 0.0261(17) 0.053(2) 0.296(6) 0.026(3) 0.054(3) 0.0056(15)
C90 0.030(2) 0.028(2) 0.029(2) -0.0055(18) 0.0120(18) -0.0065(18)
F22 0.0446(15) 0.0347(14) 0.0578(16) -0.0025(12) 0.0040(13) -0.0206(12)
F23 0.083(2) 0.0287(13) 0.0296(14) 0.0044(11) 0.0110(13) -0.0100(13)
F24 0.0652(18) 0.0219(13) 0.091(2) -0.0068(13) 0.0540(16) -0.0036(12)
C91 0.0102(17) 0.0189(19) 0.0207(19) 0.0017(15) 0.0011(15) 0.0013(14)
C92 0.0184(19) 0.0203(19) 0.0213(19) 0.0006(15) 0.0033(16) -0.0005(15)
C93 0.018(2) 0.020(2) 0.030(2) 0.0004(17) 0.0012(17) -0.0010(15)
C94 0.024(2) 0.0160(19) 0.030(2) -0.0044(16) 0.0012(17) 0.0025(16)
C95 0.0175(19) 0.024(2) 0.022(2) -0.0022(16) 0.0041(16) 0.0061(16)
C96 0.0163(19) 0.0203(19) 0.024(2) -0.0003(16) 0.0055(16) 0.0017(15)
C97 0.039(3) 0.024(2) 0.036(3) -0.0024(19) 0.004(2) -0.004(2)
F25 0.208(7) 0.043(2) 0.033(2) -0.0033(17) 0.035(3) -0.059(3)
F26 0.075(3) 0.034(2) 0.143(5) 0.045(3) 0.061(3) 0.027(2)
F27 0.045(2) 0.050(3) 0.084(3) 0.033(2) 0.005(2) -0.0199(18)
F25' 0.208(7) 0.043(2) 0.033(2) -0.0033(17) 0.035(3) -0.059(3)
F26' 0.075(3) 0.034(2) 0.143(5) 0.045(3) 0.061(3) 0.027(2)
F27' 0.045(2) 0.050(3) 0.084(3) 0.033(2) 0.005(2) -0.0199(18)
C98 0.030(2) 0.031(2) 0.030(2) -0.0063(19) 0.0055(19) 0.0030(19)
F28 0.078(2) 0.0431(15) 0.0391(15) -0.0209(12) 0.0201(14) -0.0097(14)
F29 0.0401(15) 0.0680(18) 0.0346(14) -0.0060(12) 0.0199(12) 0.0003(13)
F30 0.0587(17) 0.0636(17) 0.0274(13) 0.0104(12) 0.0108(12) 0.0302(14)
C99 0.0215(19) 0.0126(17) 0.0200(19) -0.0016(15) 0.0070(15) 0.0008(15)
C100 0.021(2) 0.0184(18) 0.0198(19) -0.0002(15) 0.0071(16) -0.0002(15)
C101 0.023(2) 0.022(2) 0.023(2) 0.0031(16) 0.0044(16) -0.0009(16)
C102 0.0175(19) 0.0202(19) 0.025(2) -0.0008(16) 0.0021(16) 0.0040(15)
C103 0.0181(19) 0.024(2) 0.021(2) -0.0040(16) 0.0054(16) -0.0012(15)
C104 0.0209(19) 0.0202(19) 0.0176(18) 0.0002(15) 0.0060(15) 0.0005(15)
C105 0.029(3) 0.052(3) 0.038(3) 0.016(2) 0.006(2) 0.006(2)
F31 0.036(2) 0.086(3) 0.0273(18) 0.0232(17) 0.0122(16) 0.0075(18)
F32 0.171(6) 0.031(2) 0.063(3) 0.028(2) 0.047(4) 0.032(3)
F33 0.0381(19) 0.133(5) 0.033(2) 0.037(3) -0.0091(16) -0.018(2)
F31' 0.036(2) 0.086(3) 0.0273(18) 0.0232(17) 0.0122(16) 0.0075(18)
F32' 0.171(6) 0.031(2) 0.063(3) 0.028(2) 0.047(4) 0.032(3)
F33' 0.0381(19) 0.133(5) 0.033(2) 0.037(3) -0.0091(16) -0.018(2)
C106 0.021(2) 0.048(3) 0.035(3) 0.005(2) 0.0060(19) 0.007(2)
F34 0.0276(14) 0.113(2) 0.0607(18) 0.0334(17) 0.0226(13) 0.0325(15)
F35 0.0442(16) 0.0637(18) 0.0618(18) -0.0097(14) 0.0306(14) -0.0239(14)
F36 0.0348(14) 0.0630(17) 0.0359(14) -0.0045(12) 0.0198(11) 0.0033(12)
C107 0.0163(18) 0.0202(19) 0.0162(18) -0.0024(15) 0.0038(15) -0.0004(15)
C108 0.0191(19) 0.0218(19) 0.0188(19) 0.0000(15) 0.0068(15) 0.0053(16)
C109 0.023(2) 0.0198(19) 0.0165(18) -0.0024(15) 0.0044(15) -0.0028(16)
C110 0.021(2) 0.029(2) 0.029(2) -0.0036(17) 0.0101(17) -0.0050(17)
C111 0.021(2) 0.028(2) 0.039(2) -0.0100(19) 0.0136(18) -0.0030(17)
C112 0.021(2) 0.0200(19) 0.029(2) -0.0032(16) 0.0093(17) -0.0035(16)
C113 0.028(2) 0.026(2) 0.025(2) 0.0018(17) 0.0068(18) -0.0046(17)
F37 0.0476(15) 0.0279(12) 0.0355(13) 0.0016(10) 0.0194(11) -0.0135(11)
F38 0.0791(19) 0.0261(12) 0.0275(13) -0.0053(10) 0.0156(12) -0.0119(12)
F39 0.0355(14) 0.0231(13) 0.093(2) 0.0023(13) 0.0166(14) 0.0036(11)
C114 0.033(3) 0.033(3) 0.099(4) -0.011(3) 0.034(3) -0.008(2)
F40 0.057(4) 0.041(2) 0.253(10) -0.036(4) 0.105(5) -0.020(2)
F41 0.051(3) 0.066(3) 0.110(3) 0.016(3) 0.032(2) 0.040(2)
F42 0.073(3) 0.080(3) 0.103(3) -0.041(3) 0.057(3) 0.010(2)
F40' 0.057(4) 0.041(2) 0.253(10) -0.036(4) 0.105(5) -0.020(2)
F41' 0.051(3) 0.066(3) 0.110(3) 0.016(3) 0.032(2) 0.040(2)
F42' 0.073(3) 0.080(3) 0.103(3) -0.041(3) 0.057(3) 0.010(2)
C115 0.0140(18) 0.0167(18) 0.0230(19) 0.0027(15) 0.0062(15) -0.0015(14)
C116 0.0129(18) 0.0183(19) 0.026(2) 0.0040(16) 0.0022(15) -0.0004(15)
C117 0.0173(19) 0.026(2) 0.021(2) 0.0008(16) 0.0069(16) -0.0019(16)
C118 0.022(2) 0.032(2) 0.0159(19) 0.0048(17) 0.0051(16) -0.0017(17)
C119 0.0147(19) 0.024(2) 0.028(2) 0.0085(17) 0.0021(16) -0.0019(16)
C120 0.0180(19) 0.0179(19) 0.026(2) -0.0004(16) 0.0060(16) 0.0004(15)
C121 0.030(2) 0.038(2) 0.021(2) -0.0012(18) 0.0050(18) 0.0029(19)
F43 0.0719(19) 0.0289(13) 0.0473(16) -0.0103(12) 0.0241(14) -0.0041(13)
F44 0.0306(15) 0.0695(19) 0.0688(19) -0.0327(15) 0.0108(13) 0.0135(13)
F45 0.085(2) 0.0480(16) 0.0219(13) -0.0025(11) 0.0173(13) 0.0135(14)
C122 0.026(2) 0.030(2) 0.034(2) 0.0093(19) 0.0016(19) 0.0042(19)
F46 0.0590(17) 0.0399(15) 0.0381(15) 0.0120(12) -0.0141(13) 0.0080(13)
F47 0.0366(15) 0.0395(15) 0.106(2) 0.0424(16) -0.0027(15) -0.0089(12)
F48 0.0674(19) 0.0477(16) 0.0573(17) 0.0213(13) 0.0222(15) 0.0375(14)
B1 0.014(2) 0.017(2) 0.026(2) -0.0019(18) 0.0064(18) 0.0005(17)
B2 0.015(2) 0.018(2) 0.021(2) 0.0018(17) 0.0060(17) 0.0022(17)

loop_
_atom_type_symbol
_atom_type_description
_atom_type_scat_dispersion_real
_atom_type_scat_dispersion_imag
_atom_type_scat_source
C C 0.0033 0.0016 'International Tables Vol C Tables 4.2.6.8 and 6.1.1.4'
H H 0.0000 0.0000 'International Tables Vol C Tables 4.2.6.8 and 6.1.1.4'
B B 0.0013 0.0007 'International Tables Vol C Tables 4.2.6.8 and 6.1.1.4'
N N 0.0061 0.0033 'International Tables Vol C Tables 4.2.6.8 and 6.1.1.4'
F F 0.0171 0.0103 'International Tables Vol C Tables 4.2.6.8 and 6.1.1.4'
Cu Cu 0.3201 1.2651 'International Tables Vol C Tables 4.2.6.8 and 6.1.1.4'

loop_
_geom_angle_atom_site_label_1
_geom_angle_atom_site_label_2
_geom_angle_atom_site_label_3
_geom_angle
C21 Cu1 N2 135.23(14)
C21 Cu1 N1 134.60(14)
N2 Cu1 N1 84.77(11)
C50 Cu2 N5 136.78(16)
C50 Cu2 N4 138.13(16)
N5 Cu2 N4 84.44(12)
C1 N1 C5 119.1(3)
C1 N1 Cu1 133.0(2)
C5 N1 Cu1 107.5(2)
C12 N2 C9 119.9(3)
C12 N2 Cu1 131.4(2)
C9 N2 Cu1 107.5(2)
C21 N3 C22 177.2(4)
C30 N4 C34 118.8(3)
C30 N4 Cu2 132.6(3)
C34 N4 Cu2 108.4(2)
C41 N5 C37 119.5(3)
C41 N5 Cu2 131.6(3)
C37 N5 Cu2 108.6(2)
C50 N6 C51 178.0(4)
N1 C1 C2 120.2(3)
N1 C1 C13 118.1(3)
C2 C1 C13 121.8(3)
C3 C2 C1 121.0(3)
C3 C2 H2A 119.5
C1 C2 H2A 119.5
C2 C3 C4 120.0(3)
C2 C3 H3A 120.0
C4 C3 H3A 120.0
C3 C4 C5 116.5(3)
C3 C4 C6 123.5(3)
C5 C4 C6 119.9(3)
N1 C5 C4 123.1(3)
N1 C5 C9 118.1(3)
C4 C5 C9 118.7(3)
C7 C6 C4 121.1(4)
C7 C6 H6A 119.5
C4 C6 H6A 119.5
C6 C7 C8 120.9(3)
C6 C7 H7A 119.5
C8 C7 H7A 119.5
C10 C8 C9 116.1(3)
C10 C8 C7 123.8(3)
C9 C8 C7 120.1(3)
N2 C9 C8 123.1(3)
N2 C9 C5 117.6(3)
C8 C9 C5 119.2(3)
C11 C10 C8 120.3(3)
C11 C10 H10A 119.9
C8 C10 H10A 119.9
C10 C11 C12 121.5(4)
C10 C11 H11A 119.3
C12 C11 H11A 119.3
N2 C12 C11 119.1(3)
N2 C12 C17 118.8(3)
C11 C12 C17 122.1(3)
C14 C13 C1 111.5(3)
C14 C13 C16 107.1(3)
C1 C13 C16 110.3(3)
C14 C13 C15 107.7(3)
C1 C13 C15 109.7(3)
C16 C13 C15 110.5(3)
C13 C14 H14A 109.5
C13 C14 H14B 109.5
H14A C14 H14B 109.5
C13 C14 H14C 109.5
H14A C14 H14C 109.5
H14B C14 H14C 109.5
C13 C15 H15A 109.5
C13 C15 H15B 109.5
H15A C15 H15B 109.5
C13 C15 H15C 109.5
H15A C15 H15C 109.5
H15B C15 H15C 109.5
C13 C16 H16A 109.5
C13 C16 H16B 109.5
H16A C16 H16B 109.5
C13 C16 H16C 109.5
H16A C16 H16C 109.5
H16B C16 H16C 109.5
C12 C17 C19 109.6(3)
C12 C17 C20 110.4(3)
C19 C17 C20 110.4(3)
C12 C17 C18 111.8(3)
C19 C17 C18 107.5(3)
C20 C17 C18 107.0(3)
C17 C18 H18A 109.5
C17 C18 H18B 109.5
H18A C18 H18B 109.5
C17 C18 H18C 109.5
H18A C18 H18C 109.5
H18B C18 H18C 109.5
C17 C19 H19A 109.5
C17 C19 H19B 109.5
H19A C19 H19B 109.5
C17 C19 H19C 109.5
H19A C19 H19C 109.5
H19B C19 H19C 109.5
C17 C20 H20A 109.5
C17 C20 H20B 109.5
H20A C20 H20B 109.5
C17 C20 H20C 109.5
H20A C20 H20C 109.5
H20B C20 H20C 109.5
N3 C21 Cu1 176.0(4)
C27 C22 C23 124.9(3)
C27 C22 N3 118.1(3)
C23 C22 N3 117.0(3)
C24 C23 C22 116.3(4)
C24 C23 C28 122.5(4)
C22 C23 C28 121.2(3)
C25 C24 C23 120.2(4)
C25 C24 H24A 119.9
C23 C24 H24A 119.9
C24 C25 C26 122.0(4)
C24 C25 H25A 119.0
C26 C25 H25A 119.0
C25 C26 C27 120.6(4)
C25 C26 H26A 119.7
C27 C26 H26A 119.7
C26 C27 C22 116.0(4)
C26 C27 C29 122.8(4)
C22 C27 C29 121.2(3)
C23 C28 H28A 109.5
C23 C28 H28B 109.5
H28A C28 H28B 109.5
C23 C28 H28C 109.5
H28A C28 H28C 109.5
H28B C28 H28C 109.5
C27 C29 H29A 109.5
C27 C29 H29B 109.5
H29A C29 H29B 109.5
C27 C29 H29C 109.5
H29A C29 H29C 109.5
H29B C29 H29C 109.5
N4 C30 C31 120.4(4)
N4 C30 C42 118.4(3)
C31 C30 C42 121.2(3)
C32 C31 C30 120.5(4)
C32 C31 H31A 119.7
C30 C31 H31A 119.7
C31 C32 C33 120.6(4)
C31 C32 H32A 119.7
C33 C32 H32A 119.7
C32 C33 C34 117.0(4)
C32 C33 C35 122.5(4)
C34 C33 C35 120.5(4)
N4 C34 C33 122.6(4)
N4 C34 C37 118.6(3)
C33 C34 C37 118.8(4)
C36 C35 C33 120.5(4)
C36 C35 H35A 119.8
C33 C35 H35A 119.8
C35 C36 C38 120.6(4)
C35 C36 H36A 119.7
C38 C36 H36A 119.7
N5 C37 C38 122.2(4)
N5 C37 C34 118.8(3)
C38 C37 C34 119.0(4)
C39 C38 C37 117.7(4)
C39 C38 C36 121.8(4)
C37 C38 C36 120.5(4)
C40 C39 C38 119.5(4)
C40 C39 H39A 120.3
C38 C39 H39A 120.3
C39 C40 C41 121.3(4)
C39 C40 H40A 119.4
C41 C40 H40A 119.4
N5 C41 C40 119.7(4)
N5 C41 C46 119.6(4)
C40 C41 C46 120.7(4)
C44 C42 C45 111.3(3)
C44 C42 C30 110.4(3)
C45 C42 C30 108.9(3)
C44 C42 C43 107.4(3)
C45 C42 C43 107.1(3)
C30 C42 C43 111.7(3)
C42 C43 H43A 109.5
C42 C43 H43B 109.5
H43A C43 H43B 109.5
C42 C43 H43C 109.5
H43A C43 H43C 109.5
H43B C43 H43C 109.5
C42 C44 H44A 109.5
C42 C44 H44B 109.5
H44A C44 H44B 109.5
C42 C44 H44C 109.5
H44A C44 H44C 109.5
H44B C44 H44C 109.5
C42 C45 H45A 109.5
C42 C45 H45B 109.5
H45A C45 H45B 109.5
C42 C45 H45C 109.5
H45A C45 H45C 109.5
H45B C45 H45C 109.5
C48 C46 C49 111.8(4)
C48 C46 C41 108.5(3)
C49 C46 C41 110.0(3)
C48 C46 C47 107.7(4)
C49 C46 C47 106.8(4)
C41 C46 C47 112.0(4)
C46 C47 H47A 109.5
C46 C47 H47B 109.5
H47A C47 H47B 109.5
C46 C47 H47C 109.5
H47A C47 H47C 109.5
H47B C47 H47C 109.5
C46 C48 H48A 109.5
C46 C48 H48B 109.5
H48A C48 H48B 109.5
C46 C48 H48C 109.5
H48A C48 H48C 109.5
H48B C48 H48C 109.5
C46 C49 H49A 109.5
C46 C49 H49B 109.5
H49A C49 H49B 109.5
C46 C49 H49C 109.5
H49A C49 H49C 109.5
H49B C49 H49C 109.5
N6 C50 Cu2 178.8(4)
C56 C51 C52 123.3(4)
C56 C51 N6 118.8(4)
C52 C51 N6 117.8(4)
C51 C52 C53 117.3(4)
C51 C52 C57 120.9(4)
C53 C52 C57 121.8(4)
C54 C53 C52 120.8(5)
C54 C53 H53A 119.6
C52 C53 H53A 119.6
C53 C54 C55 120.0(5)
C53 C54 H54A 120.0
C55 C54 H54A 120.0
C54 C55 C56 121.7(5)
C54 C55 H55A 119.2
C56 C55 H55A 119.2
C51 C56 C55 116.8(5)
C51 C56 C58 120.8(4)
C55 C56 C58 122.4(4)
C52 C57 H57A 109.5
C52 C57 H57B 109.5
H57A C57 H57B 109.5
C52 C57 H57C 109.5
H57A C57 H57C 109.5
H57B C57 H57C 109.5
C56 C58 H58A 109.5
C56 C58 H58B 109.5
H58A C58 H58B 109.5
C56 C58 H58C 109.5
H58A C58 H58C 109.5
H58B C58 H58C 109.5
C60 C59 C64 115.5(3)
C60 C59 B1 124.3(3)
C64 C59 B1 120.0(3)
C59 C60 C61 122.4(3)
C59 C60 H60A 118.8
C61 C60 H60A 118.8
C62 C61 C60 120.5(3)
C62 C61 C65 119.9(3)
C60 C61 C65 119.5(3)
C61 C62 C63 118.4(3)
C61 C62 H62A 120.8
C63 C62 H62A 120.8
C64 C63 C62 120.5(3)
C64 C63 C66 120.0(3)
C62 C63 C66 119.4(3)
C63 C64 C59 122.8(3)
C63 C64 H64A 118.6
C59 C64 H64A 118.6
C72 C67 C68 115.1(3)
C72 C67 B1 122.3(3)
C68 C67 B1 121.6(3)
C69 C68 C67 122.3(3)
C69 C68 H68A 118.8
C67 C68 H68A 118.8
C70 C69 C68 121.2(3)
C70 C69 C73 120.0(3)
C68 C69 C73 118.8(3)
C69 C70 C71 117.4(3)
C69 C70 H70A 121.3
C71 C70 H70A 121.3
C72 C71 C70 121.2(3)
C72 C71 C74 119.3(3)
C70 C71 C74 119.4(3)
C71 C72 C67 122.6(3)
C71 C72 H72A 118.7
C67 C72 H72A 118.7
C80 C75 C76 115.4(3)
C80 C75 B1 125.1(3)
C76 C75 B1 119.5(3)
C77 C76 C75 122.7(3)
C77 C76 H76A 118.6
C75 C76 H76A 118.6
C78 C77 C76 120.2(3)
C78 C77 C81 119.6(3)
C76 C77 C81 120.2(4)
C79 C78 C77 118.4(3)
C79 C78 H78A 120.8
C77 C78 H78A 120.8
C78 C79 C80 120.8(3)
C78 C79 C82 120.2(3)
C80 C79 C82 119.0(3)
C75 C80 C79 122.4(3)
C75 C80 H80A 118.8
C79 C80 H80A 118.8
C84 C83 C88 115.4(3)
C84 C83 B1 122.2(3)
C88 C83 B1 121.0(3)
C85 C84 C83 122.7(3)
C85 C84 H84A 118.6
C83 C84 H84A 118.6
C86 C85 C84 120.4(4)
C86 C85 C89 119.9(4)
C84 C85 C89 119.6(4)
C85 C86 C87 118.5(3)
C85 C86 H86A 120.8
C87 C86 H86A 120.8
C86 C87 C88 120.6(3)
C86 C87 C90 119.2(3)
C88 C87 C90 120.0(3)
C87 C88 C83 122.3(3)
C87 C88 H88A 118.8
C83 C88 H88A 118.8
C96 C91 C92 115.6(3)
C96 C91 B2 120.6(3)
C92 C91 B2 123.6(3)
C93 C92 C91 122.2(3)
C93 C92 H92A 118.9
C91 C92 H92A 118.9
C94 C93 C92 120.6(3)
C94 C93 C97 119.2(3)
C92 C93 C97 120.2(3)
C95 C94 C93 118.1(3)
C95 C94 H94A 120.9
C93 C94 H94A 120.9
C94 C95 C96 120.7(3)
C94 C95 C98 120.5(3)
C96 C95 C98 118.8(3)
C95 C96 C91 122.7(3)
C95 C96 H96A 118.7
C91 C96 H96A 118.7
C104 C99 C100 115.4(3)
C104 C99 B2 122.4(3)
C100 C99 B2 121.9(3)
C101 C100 C99 122.5(3)
C101 C100 H10B 118.8
C99 C100 H10B 118.8
C102 C101 C100 120.5(3)
C102 C101 C105 118.1(3)
C100 C101 C105 121.4(3)
C103 C102 C101 118.4(3)
C103 C102 H10E 120.8
C101 C102 H10E 120.8
C102 C103 C104 120.6(3)
C102 C103 C106 120.0(3)
C104 C103 C106 119.4(3)
C99 C104 C103 122.7(3)
C99 C104 H10D 118.7
C103 C104 H10D 118.7
C112 C107 C108 115.5(3)
C112 C107 B2 123.3(3)
C108 C107 B2 120.8(3)
C109 C108 C107 122.1(3)
C109 C108 H10C 119.0
C107 C108 H10C 119.0
C110 C109 C108 121.1(3)
C110 C109 C113 118.8(3)
C108 C109 C113 120.0(3)
C109 C110 C111 118.1(3)
C109 C110 H11E 121.0
C111 C110 H11E 121.0
C110 C111 C112 120.6(3)
C110 C111 C114 120.1(4)
C112 C111 C114 119.3(4)
C107 C112 C111 122.6(3)
C107 C112 H11C 118.7
C111 C112 H11C 118.7
C116 C115 C120 115.2(3)
C116 C115 B2 121.6(3)
C120 C115 B2 122.9(3)
C117 C116 C115 122.7(3)
C117 C116 H11B 118.7
C115 C116 H11B 118.7
C116 C117 C118 120.7(3)
C116 C117 C121 118.9(3)
C118 C117 C121 120.4(3)
C119 C118 C117 117.8(3)
C119 C118 H11D 121.1
C117 C118 H11D 121.1
C120 C119 C118 120.9(3)
C120 C119 C122 119.9(3)
C118 C119 C122 119.1(3)
C119 C120 C115 122.5(3)
C119 C120 H12A 118.7
C115 C120 H12A 118.7
C75 B1 C83 110.9(3)
C75 B1 C59 105.6(3)
C83 B1 C59 114.9(3)
C75 B1 C67 114.4(3)
C83 B1 C67 100.0(3)
C59 B1 C67 111.2(3)
C115 B2 C107 104.0(3)
C115 B2 C99 111.8(3)
C107 B2 C99 112.1(3)
C115 B2 C91 113.2(3)
C107 B2 C91 111.7(3)
C99 B2 C91 104.3(3)

loop_
_geom_bond_atom_site_label_1
_geom_bond_atom_site_label_2
_geom_bond_distance
Cu1 C21 1.822(4)
Cu1 N2 2.022(3)
Cu1 N1 2.024(3)
Cu2 C50 1.848(4)
Cu2 N5 2.045(3)
Cu2 N4 2.053(3)
N1 C1 1.339(4)
N1 C5 1.366(4)
N2 C12 1.342(4)
N2 C9 1.360(4)
N3 C21 1.159(4)
N3 C22 1.406(5)
N4 C30 1.347(5)
N4 C34 1.376(5)
N5 C41 1.349(5)
N5 C37 1.372(5)
N6 C50 1.158(5)
N6 C51 1.413(5)
C1 C2 1.407(5)
C1 C13 1.534(5)
C2 C3 1.363(5)
C2 H2A 0.9300
C3 C4 1.396(5)
C3 H3A 0.9300
C4 C5 1.409(5)
C4 C6 1.430(5)
C5 C9 1.452(5)
C6 C7 1.347(5)
C6 H6A 0.9300
C7 C8 1.423(5)
C7 H7A 0.9300
C8 C10 1.404(5)
C8 C9 1.406(5)
C10 C11 1.354(5)
C10 H10A 0.9300
C11 C12 1.408(5)
C11 H11A 0.9300
C12 C17 1.525(5)
C13 C14 1.533(5)
C13 C16 1.536(5)
C13 C15 1.537(5)
C14 H14A 0.9600
C14 H14B 0.9600
C14 H14C 0.9600
C15 H15A 0.9600
C15 H15B 0.9600
C15 H15C 0.9600
C16 H16A 0.9600
C16 H16B 0.9600
C16 H16C 0.9600
C17 C19 1.533(5)
C17 C20 1.534(5)
C17 C18 1.539(5)
C18 H18A 0.9600
C18 H18B 0.9600
C18 H18C 0.9600
C19 H19A 0.9600
C19 H19B 0.9600
C19 H19C 0.9600
C20 H20A 0.9600
C20 H20B 0.9600
C20 H20C 0.9600
C22 C27 1.395(5)
C22 C23 1.399(5)
C23 C24 1.386(5)
C23 C28 1.503(5)
C24 C25 1.377(6)
C24 H24A 0.9300
C25 C26 1.377(6)
C25 H25A 0.9300
C26 C27 1.387(5)
C26 H26A 0.9300
C27 C29 1.502(5)
C28 H28A 0.9600
C28 H28B 0.9600
C28 H28C 0.9600
C29 H29A 0.9600
C29 H29B 0.9600
C29 H29C 0.9600
C30 C31 1.408(5)
C30 C42 1.531(5)
C31 C32 1.366(6)
C31 H31A 0.9300
C32 C33 1.385(6)
C32 H32A 0.9300
C33 C34 1.414(5)
C33 C35 1.427(6)
C34 C37 1.434(5)
C35 C36 1.352(6)
C35 H35A 0.9300
C36 C38 1.424(6)
C36 H36A 0.9300
C37 C38 1.411(5)
C38 C39 1.399(6)
C39 C40 1.366(6)
C39 H39A 0.9300
C40 C41 1.414(6)
C40 H40A 0.9300
C41 C46 1.533(6)
C42 C44 1.528(5)
C42 C45 1.530(5)
C42 C43 1.532(5)
C43 H43A 0.9600
C43 H43B 0.9600
C43 H43C 0.9600
C44 H44A 0.9600
C44 H44B 0.9600
C44 H44C 0.9600
C45 H45A 0.9600
C45 H45B 0.9600
C45 H45C 0.9600
C46 C48 1.525(6)
C46 C49 1.526(6)
C46 C47 1.539(6)
C47 H47A 0.9600
C47 H47B 0.9600
C47 H47C 0.9600
C48 H48A 0.9600
C48 H48B 0.9600
C48 H48C 0.9600
C49 H49A 0.9600
C49 H49B 0.9600
C49 H49C 0.9600
C51 C56 1.380(6)
C51 C52 1.384(6)
C52 C53 1.386(5)
C52 C57 1.509(5)
C53 C54 1.370(6)
C53 H53A 0.9300
C54 C55 1.370(7)
C54 H54A 0.9300
C55 C56 1.380(6)
C55 H55A 0.9300
C56 C58 1.522(7)
C57 H57A 0.9600
C57 H57B 0.9600
C57 H57C 0.9600
C58 H58A 0.9600
C58 H58B 0.9600
C58 H58C 0.9600
C59 C60 1.394(5)
C59 C64 1.401(5)
C59 B1 1.641(5)
C60 C61 1.397(5)
C60 H60A 0.9300
C61 C62 1.383(5)
C61 C65 1.491(5)
C62 C63 1.387(5)
C62 H62A 0.9300
C63 C64 1.383(5)
C63 C66 1.494(5)
C64 H64A 0.9300
C67 C72 1.398(5)
C67 C68 1.402(5)
C67 B1 1.646(5)
C68 C69 1.387(5)
C68 H68A 0.9300
C69 C70 1.384(5)
C69 C73 1.502(5)
C70 C71 1.385(5)
C70 H70A 0.9300
C71 C72 1.382(5)
C71 C74 1.502(5)
C72 H72A 0.9300
C75 C80 1.389(5)
C75 C76 1.405(5)
C75 B1 1.631(5)
C76 C77 1.385(5)
C76 H76A 0.9300
C77 C78 1.384(5)
C77 C81 1.492(5)
C78 C79 1.378(5)
C78 H78A 0.9300
C79 C80 1.389(5)
C79 C82 1.491(5)
C80 H80A 0.9300
C83 C84 1.396(5)
C83 C88 1.399(5)
C83 B1 1.640(5)
C84 C85 1.387(5)
C84 H84A 0.9300
C85 C86 1.378(5)
C85 C89 1.503(6)
C86 C87 1.384(5)
C86 H86A 0.9300
C87 C88 1.386(5)
C87 C90 1.487(5)
C88 H88A 0.9300
C91 C96 1.392(5)
C91 C92 1.398(5)
C91 B2 1.647(5)
C92 C93 1.393(5)
C92 H92A 0.9300
C93 C94 1.388(5)
C93 C97 1.492(5)
C94 C95 1.380(5)
C94 H94A 0.9300
C95 C96 1.390(5)
C95 C98 1.491(5)
C96 H96A 0.9300
C99 C104 1.393(5)
C99 C100 1.400(5)
C99 B2 1.646(5)
C100 C101 1.387(5)
C100 H10B 0.9300
C101 C102 1.387(5)
C101 C105 1.491(5)
C102 C103 1.374(5)
C102 H10E 0.9300
C103 C104 1.393(5)
C103 C106 1.494(5)
C104 H10D 0.9300
C107 C112 1.390(5)
C107 C108 1.408(5)
C107 B2 1.645(5)
C108 C109 1.385(5)
C108 H10C 0.9300
C109 C110 1.383(5)
C109 C113 1.498(5)
C110 C111 1.384(5)
C110 H11E 0.9300
C111 C112 1.393(5)
C111 C114 1.489(6)
C112 H11C 0.9300
C115 C116 1.400(5)
C115 C120 1.400(5)
C115 B2 1.641(5)
C116 C117 1.387(5)
C116 H11B 0.9300
C117 C118 1.388(5)
C117 C121 1.489(5)
C118 C119 1.388(5)
C118 H11D 0.9300
C119 C120 1.386(5)
C119 C122 1.492(5)
C120 H12A 0.9300

loop_
_geom_torsion_atom_site_label_1
_geom_torsion_atom_site_label_2
_geom_torsion_atom_site_label_3
_geom_torsion_atom_site_label_4
_geom_torsion
C21 Cu1 N1 C1 -33.0(4)
N2 Cu1 N1 C1 171.3(3)
C21 Cu1 N1 C5 138.8(2)
N2 Cu1 N1 C5 -16.9(2)
C21 Cu1 N2 C12 30.7(4)
N1 Cu1 N2 C12 -173.9(3)
C21 Cu1 N2 C9 -136.8(3)
N1 Cu1 N2 C9 18.6(2)
C50 Cu2 N4 C30 13.3(4)
N5 Cu2 N4 C30 -175.4(3)
C50 Cu2 N4 C34 -162.8(3)
N5 Cu2 N4 C34 8.5(2)
C50 Cu2 N5 C41 -11.9(4)
N4 Cu2 N5 C41 176.6(3)
C50 Cu2 N5 C37 161.9(3)
N4 Cu2 N5 C37 -9.6(2)
C5 N1 C1 C2 -1.8(5)
Cu1 N1 C1 C2 169.2(3)
C5 N1 C1 C13 178.8(3)
Cu1 N1 C1 C13 -10.2(5)
N1 C1 C2 C3 -0.4(5)
C13 C1 C2 C3 179.0(3)
C1 C2 C3 C4 1.3(6)
C2 C3 C4 C5 0.1(5)
C2 C3 C4 C6 178.8(4)
C1 N1 C5 C4 3.3(5)
Cu1 N1 C5 C4 -169.8(3)
C1 N1 C5 C9 -174.5(3)
Cu1 N1 C5 C9 12.4(4)
C3 C4 C5 N1 -2.4(5)
C6 C4 C5 N1 178.9(3)
C3 C4 C5 C9 175.4(3)
C6 C4 C5 C9 -3.4(5)
C3 C4 C6 C7 -177.0(4)
C5 C4 C6 C7 1.7(5)
C4 C6 C7 C8 1.5(6)
C6 C7 C8 C10 175.1(4)
C6 C7 C8 C9 -2.8(6)
C12 N2 C9 C8 -2.7(5)
Cu1 N2 C9 C8 166.5(3)
C12 N2 C9 C5 173.7(3)
Cu1 N2 C9 C5 -17.1(3)
C10 C8 C9 N2 -0.7(5)
C7 C8 C9 N2 177.4(3)
C10 C8 C9 C5 -177.0(3)
C7 C8 C9 C5 1.0(5)
N1 C5 C9 N2 3.4(5)
C4 C5 C9 N2 -174.5(3)
N1 C5 C9 C8 179.9(3)
C4 C5 C9 C8 2.0(5)
C9 C8 C10 C11 2.7(5)
C7 C8 C10 C11 -175.3(4)
C8 C10 C11 C12 -1.4(6)
C9 N2 C12 C11 4.0(5)
Cu1 N2 C12 C11 -162.2(3)
C9 N2 C12 C17 -174.0(3)
Cu1 N2 C12 C17 19.8(5)
C10 C11 C12 N2 -2.1(5)
C10 C11 C12 C17 175.9(3)
N1 C1 C13 C14 -165.6(3)
C2 C1 C13 C14 15.0(5)
N1 C1 C13 C16 -46.7(4)
C2 C1 C13 C16 133.9(3)
N1 C1 C13 C15 75.2(4)
C2 C1 C13 C15 -104.2(4)
N2 C12 C17 C19 43.9(4)
C11 C12 C17 C19 -134.1(3)
N2 C12 C17 C20 -78.0(4)
C11 C12 C17 C20 104.0(4)
N2 C12 C17 C18 163.0(3)
C11 C12 C17 C18 -15.0(5)
C22 N3 C21 Cu1 8(12)
N2 Cu1 C21 N3 79(5)
N1 Cu1 C21 N3 -65(5)
C21 N3 C22 C27 127(8)
C21 N3 C22 C23 -53(8)
C27 C22 C23 C24 -1.3(6)
N3 C22 C23 C24 178.0(3)
C27 C22 C23 C28 178.1(3)
N3 C22 C23 C28 -2.6(5)
C22 C23 C24 C25 0.6(5)
C28 C23 C24 C25 -178.8(4)
C23 C24 C25 C26 0.4(6)
C24 C25 C26 C27 -0.7(6)
C25 C26 C27 C22 0.1(6)
C25 C26 C27 C29 179.8(4)
C23 C22 C27 C26 0.9(6)
N3 C22 C27 C26 -178.3(3)
C23 C22 C27 C29 -178.8(4)
N3 C22 C27 C29 1.9(5)
C34 N4 C30 C31 1.8(5)
Cu2 N4 C30 C31 -173.9(3)
C34 N4 C30 C42 -179.3(3)
Cu2 N4 C30 C42 5.0(5)
N4 C30 C31 C32 -0.8(6)
C42 C30 C31 C32 -179.7(4)
C30 C31 C32 C33 -0.6(6)
C31 C32 C33 C34 0.8(6)
C31 C32 C33 C35 -178.4(4)
C30 N4 C34 C33 -1.6(5)
Cu2 N4 C34 C33 175.1(3)
C30 N4 C34 C37 177.3(3)
Cu2 N4 C34 C37 -6.0(4)
C32 C33 C34 N4 0.3(6)
C35 C33 C34 N4 179.5(3)
C32 C33 C34 C37 -178.6(3)
C35 C33 C34 C37 0.6(5)
C32 C33 C35 C36 -179.8(4)
C34 C33 C35 C36 1.0(6)
C33 C35 C36 C38 -1.4(6)
C41 N5 C37 C38 2.4(5)
Cu2 N5 C37 C38 -172.2(3)
C41 N5 C37 C34 -176.1(3)
Cu2 N5 C37 C34 9.3(4)
N4 C34 C37 N5 -2.3(5)
C33 C34 C37 N5 176.6(3)
N4 C34 C37 C38 179.2(3)
C33 C34 C37 C38 -1.9(5)
N5 C37 C38 C39 1.6(6)
C34 C37 C38 C39 -179.9(4)
N5 C37 C38 C36 -176.9(4)
C34 C37 C38 C36 1.6(6)
C35 C36 C38 C39 -178.4(4)
C35 C36 C38 C37 0.1(6)
C37 C38 C39 C40 -3.2(6)
C36 C38 C39 C40 175.3(4)
C38 C39 C40 C41 0.9(7)
C37 N5 C41 C40 -4.8(6)
Cu2 N5 C41 C40 168.4(3)
C37 N5 C41 C46 175.9(3)
Cu2 N5 C41 C46 -10.8(5)
C39 C40 C41 N5 3.2(7)
C39 C40 C41 C46 -177.5(4)
N4 C30 C42 C44 55.0(4)
C31 C30 C42 C44 -126.1(4)
N4 C30 C42 C45 -67.5(4)
C31 C30 C42 C45 111.4(4)
N4 C30 C42 C43 174.4(3)
C31 C30 C42 C43 -6.7(5)
N5 C41 C46 C48 73.5(5)
C40 C41 C46 C48 -105.8(4)
N5 C41 C46 C49 -49.1(5)
C40 C41 C46 C49 131.6(4)
N5 C41 C46 C47 -167.7(4)
C40 C41 C46 C47 13.0(6)
C51 N6 C50 Cu2 80(28)
N5 Cu2 C50 N6 53(23)
N4 Cu2 C50 N6 -140(23)
C50 N6 C51 C56 -129(13)
C50 N6 C51 C52 51(14)
C56 C51 C52 C53 0.9(6)
N6 C51 C52 C53 -179.4(4)
C56 C51 C52 C57 -178.4(4)
N6 C51 C52 C57 1.3(6)
C51 C52 C53 C54 -0.5(6)
C57 C52 C53 C54 178.8(4)
C52 C53 C54 C55 0.0(7)
C53 C54 C55 C56 0.2(8)
C52 C51 C56 C55 -0.8(7)
N6 C51 C56 C55 179.6(4)
C52 C51 C56 C58 -179.5(5)
N6 C51 C56 C58 0.8(7)
C54 C55 C56 C51 0.2(8)
C54 C55 C56 C58 178.9(5)
C64 C59 C60 C61 0.6(5)
B1 C59 C60 C61 176.1(3)
C59 C60 C61 C62 0.5(5)
C59 C60 C61 C65 179.0(3)
C60 C61 C62 C63 -1.1(5)
C65 C61 C62 C63 -179.6(3)
C61 C62 C63 C64 0.5(5)
C61 C62 C63 C66 175.5(3)
C62 C63 C64 C59 0.7(5)
C66 C63 C64 C59 -174.2(3)
C60 C59 C64 C63 -1.2(5)
B1 C59 C64 C63 -177.0(3)
C72 C67 C68 C69 1.3(5)
B1 C67 C68 C69 -167.4(3)
C67 C68 C69 C70 -2.7(6)
C67 C68 C69 C73 176.4(3)
C68 C69 C70 C71 1.5(6)
C73 C69 C70 C71 -177.6(4)
C69 C70 C71 C72 0.9(6)
C69 C70 C71 C74 177.5(4)
C70 C71 C72 C67 -2.3(6)
C74 C71 C72 C67 -178.9(3)
C68 C67 C72 C71 1.2(5)
B1 C67 C72 C71 169.8(3)
C80 C75 C76 C77 -1.4(5)
B1 C75 C76 C77 -178.0(3)
C75 C76 C77 C78 -0.4(6)
C75 C76 C77 C81 178.2(4)
C76 C77 C78 C79 1.9(5)
C81 C77 C78 C79 -176.7(4)
C77 C78 C79 C80 -1.6(5)
C77 C78 C79 C82 178.4(4)
C76 C75 C80 C79 1.8(5)
B1 C75 C80 C79 178.2(3)
C78 C79 C80 C75 -0.3(5)
C82 C79 C80 C75 179.7(3)
C88 C83 C84 C85 0.0(5)
B1 C83 C84 C85 -167.3(4)
C83 C84 C85 C86 0.3(6)
C83 C84 C85 C89 177.1(4)
C84 C85 C86 C87 0.1(6)
C89 C85 C86 C87 -176.7(4)
C85 C86 C87 C88 -0.8(6)
C85 C86 C87 C90 174.4(4)
C86 C87 C88 C83 1.1(5)
C90 C87 C88 C83 -174.1(3)
C84 C83 C88 C87 -0.6(5)
B1 C83 C88 C87 166.7(3)
C96 C91 C92 C93 2.9(5)
B2 C91 C92 C93 178.4(3)
C91 C92 C93 C94 -3.3(5)
C91 C92 C93 C97 175.0(3)
C92 C93 C94 C95 0.9(5)
C97 C93 C94 C95 -177.4(3)
C93 C94 C95 C96 1.7(5)
C93 C94 C95 C98 -179.0(3)
C94 C95 C96 C91 -2.0(5)
C98 C95 C96 C91 178.7(3)
C92 C91 C96 C95 -0.3(5)
B2 C91 C96 C95 -176.0(3)
C104 C99 C100 C101 0.2(5)
B2 C99 C100 C101 174.2(3)
C99 C100 C101 C102 1.1(5)
C99 C100 C101 C105 -178.3(4)
C100 C101 C102 C103 -1.2(5)
C105 C101 C102 C103 178.2(4)
C101 C102 C103 C104 0.0(5)
C101 C102 C103 C106 -178.5(3)
C100 C99 C104 C103 -1.5(5)
B2 C99 C104 C103 -175.4(3)
C102 C103 C104 C99 1.4(5)
C106 C103 C104 C99 180.0(3)
C112 C107 C108 C109 0.6(5)
B2 C107 C108 C109 173.9(3)
C107 C108 C109 C110 0.7(5)
C107 C108 C109 C113 -175.9(3)
C108 C109 C110 C111 -1.0(5)
C113 C109 C110 C111 175.7(3)
C109 C110 C111 C112 -0.1(6)
C109 C110 C111 C114 -179.7(4)
C108 C107 C112 C111 -1.7(5)
B2 C107 C112 C111 -174.8(3)
C110 C111 C112 C107 1.5(6)
C114 C111 C112 C107 -178.9(4)
C120 C115 C116 C117 -0.3(5)
B2 C115 C116 C117 -174.7(3)
C115 C116 C117 C118 -1.8(5)
C115 C116 C117 C121 178.6(3)
C116 C117 C118 C119 2.2(5)
C121 C117 C118 C119 -178.2(3)
C117 C118 C119 C120 -0.5(5)
C117 C118 C119 C122 -176.0(3)
C118 C119 C120 C115 -1.6(5)
C122 C119 C120 C115 173.8(3)
C116 C115 C120 C119 2.0(5)
B2 C115 C120 C119 176.3(3)
C80 C75 B1 C83 135.6(3)
C76 C75 B1 C83 -48.1(4)
C80 C75 B1 C59 -99.2(4)
C76 C75 B1 C59 77.0(4)
C80 C75 B1 C67 23.4(5)
C76 C75 B1 C67 -160.3(3)
C84 C83 B1 C75 -30.0(5)
C88 C83 B1 C75 163.4(3)
C84 C83 B1 C59 -149.7(3)
C88 C83 B1 C59 43.7(5)
C84 C83 B1 C67 91.1(4)
C88 C83 B1 C67 -75.4(4)
C60 C59 B1 C75 -94.7(4)
C64 C59 B1 C75 80.6(4)
C60 C59 B1 C83 27.9(5)
C64 C59 B1 C83 -156.7(3)
C60 C59 B1 C67 140.6(3)
C64 C59 B1 C67 -44.0(4)
C72 C67 B1 C75 38.2(5)
C68 C67 B1 C75 -153.9(3)
C72 C67 B1 C83 -80.4(4)
C68 C67 B1 C83 87.5(4)
C72 C67 B1 C59 157.8(3)
C68 C67 B1 C59 -34.3(4)
C116 C115 B2 C107 86.1(4)
C120 C115 B2 C107 -87.9(4)
C116 C115 B2 C99 -35.1(4)
C120 C115 B2 C99 150.9(3)
C116 C115 B2 C91 -152.5(3)
C120 C115 B2 C91 33.5(5)
C112 C107 B2 C115 94.0(4)
C108 C107 B2 C115 -78.7(4)
C112 C107 B2 C99 -145.1(3)
C108 C107 B2 C99 42.2(4)
C112 C107 B2 C91 -28.5(4)
C108 C107 B2 C91 158.8(3)
C104 C99 B2 C115 -36.2(4)
C100 C99 B2 C115 150.3(3)
C104 C99 B2 C107 -152.5(3)
C100 C99 B2 C107 34.0(4)
C104 C99 B2 C91 86.5(4)
C100 C99 B2 C91 -87.0(4)
C96 C91 B2 C115 -160.1(3)
C92 C91 B2 C115 24.6(5)
C96 C91 B2 C107 -43.1(4)
C92 C91 B2 C107 141.6(3)
C96 C91 B2 C99 78.2(4)
C92 C91 B2 C99 -97.1(4)
